data_1566843
loop_
_publ_author_name
'Li, Taian'
'Chiou, Mong-Feng'
'Li, Yajun'
'Ye, Changqing'
'Su, Min'
'Xue, Mengyu'
'Yuan, Xiaobin'
'Wang, Chuanchuan'
'Wan, Wen-Ming'
'Li, Daliang'
'Bao, Hongli'

_publ_section_title
;
 Synthesis of Unsymmetrically Tetrasubstituted Pyrroles and Studies of
 AIEE in Pyrrolo[1,2-a]pyrimidine Derivatives
;
_journal_name_full 'Chemical Science'
_journal_paper_doi 10.1039/D2SC00837H
_journal_year 2022
_chemical_formula_sum 'C29 H23 N3 S2'
_chemical_formula_weight 477.62
_space_group_crystal_system monoclinic
_space_group_IT_number 14
_space_group_name_Hall '-P 2yn'
_space_group_name_H-M_alt 'P 1 21/n 1'
_atom_sites_solution_hydrogens geom
_audit_creation_method SHELXL-2018/3
_audit_update_record
;
2022-01-25 deposited with the CCDC.	2022-04-13 downloaded from the CCDC.
;
_cell_angle_alpha 90
_cell_angle_beta 91.248(8)
_cell_angle_gamma 90
_cell_formula_units_Z 4
_cell_length_a 17.7692(18)
_cell_length_b 7.5870(6)
_cell_length_c 17.8377(14)
_cell_measurement_reflns_used 8112
_cell_measurement_temperature 293(2)
_cell_measurement_theta_max 60.3750
_cell_measurement_theta_min 3.0250
_cell_volume 2404.2(4)
_computing_cell_refinement 'CrysAlisPro 1.171.41.93a (Rigaku OD, 2020)'
_computing_data_collection 'CrysAlisPro 1.171.41.93a (Rigaku OD, 2020)'
_computing_data_reduction 'CrysAlisPro 1.171.41.93a (Rigaku OD, 2020)'
_computing_structure_refinement 'SHELXL-2018/3 (Sheldrick, 2018)'
_computing_structure_solution 'SHELXT 2018/2 (Sheldrick, 2018)'
_diffrn_ambient_temperature 293(2)
_diffrn_detector_area_resol_mean 10.0000
_diffrn_measured_fraction_theta_full 1.000
_diffrn_measured_fraction_theta_max 0.959
_diffrn_measurement_device_type 'ROD, Synergy Custom system, HyPix'
_diffrn_measurement_method '\w scans'
_diffrn_radiation_type GaK\a
_diffrn_radiation_wavelength 1.3405
_diffrn_reflns_av_R_equivalents 0.0380
_diffrn_reflns_av_unetI/netI 0.0350
_diffrn_reflns_Laue_measured_fraction_full 1.000
_diffrn_reflns_Laue_measured_fraction_max 0.959
_diffrn_reflns_limit_h_max 23
_diffrn_reflns_limit_h_min -22
_diffrn_reflns_limit_k_max 5
_diffrn_reflns_limit_k_min -9
_diffrn_reflns_limit_l_max 22
_diffrn_reflns_limit_l_min -23
_diffrn_reflns_number 18194
_diffrn_reflns_point_group_measured_fraction_full 1.000
_diffrn_reflns_point_group_measured_fraction_max 0.959
_diffrn_reflns_theta_full 53.543
_diffrn_reflns_theta_max 61.341
_diffrn_reflns_theta_min 3.019
_diffrn_source 'micro-focus metaljet'
_exptl_absorpt_coefficient_mu 1.429
_exptl_absorpt_correction_T_max 1.00000
_exptl_absorpt_correction_T_min 0.63518
_exptl_absorpt_correction_type multi-scan
_exptl_absorpt_process_details
;
CrysAlisPro 1.171.41.93a (Rigaku Oxford Diffraction, 2020)
Empirical absorption correction using spherical harmonics,
implemented in SCALE3 ABSPACK scaling algorithm.
;
_exptl_crystal_colour orange
_exptl_crystal_density_diffrn 1.319
_exptl_crystal_description prism
_exptl_crystal_F_000 2010
_exptl_crystal_size_max 0.20
_exptl_crystal_size_mid 0.06
_exptl_crystal_size_min 0.05
_refine_diff_density_max 0.542
_refine_diff_density_min -0.733
_refine_diff_density_rms 0.094
_refine_ls_extinction_coef 0.0075(13)
_refine_ls_extinction_expression Fc^*^=kFc[1+0.001xFc^2^\l^3^/sin(2\q)]^-1/4^
_refine_ls_extinction_method 'SHELXL-2018/3 (Sheldrick 2018)'
_refine_ls_goodness_of_fit_ref 1.155
_refine_ls_hydrogen_treatment constr
_refine_ls_matrix_type full
_refine_ls_number_parameters 311
_refine_ls_number_reflns 5419
_refine_ls_number_restraints 0
_refine_ls_restrained_S_all 1.155
_refine_ls_R_factor_all 0.1065
_refine_ls_R_factor_gt 0.0787
_refine_ls_shift/su_max 0.000
_refine_ls_shift/su_mean 0.000
_refine_ls_structure_factor_coef Fsqd
_refine_ls_weighting_details 'w=1/[\s^2^(Fo^2^)+(0.1740P)^2^+0.7055P] where P=(Fo^2^+2Fc^2^)/3'
_refine_ls_weighting_scheme calc
_refine_ls_wR_factor_gt 0.2282
_refine_ls_wR_factor_ref 0.2975
_reflns_Friedel_coverage 0.000
_reflns_number_gt 3729
_reflns_number_total 5419
_reflns_threshold_expression 'I > 2\s(I)'
_cod_data_source_file d2sc00837h2.cif
_cod_data_source_block Compound-5-42
_cod_original_sg_symbol_H-M 'P 21/n'
_cod_database_code 1566843
_shelx_shelxl_version_number 2018/3
_shelx_space_group_comment
;
The symmetry employed for this shelxl refinement is uniquely defined
by the following loop, which should always be used as a source of
symmetry information in preference to the above space-group names.
They are only intended as comments.
;

loop_
_space_group_symop_operation_xyz
'x, y, z'
'-x+1/2, y+1/2, -z+1/2'
'-x, -y, -z'
'x-1/2, -y-1/2, z-1/2'

loop_
_atom_site_label
_atom_site_type_symbol
_atom_site_fract_x
_atom_site_fract_y
_atom_site_fract_z
_atom_site_U_iso_or_equiv
_atom_site_adp_type
_atom_site_occupancy
_atom_site_site_symmetry_order
_atom_site_calc_flag
_atom_site_refinement_flags_posn
_atom_site_refinement_flags_adp
_atom_site_refinement_flags_occupancy
_atom_site_disorder_assembly
_atom_site_disorder_group
S1 S 0.29972(7) 0.61545(15) 0.13655(6) 0.0834(4) Uani 1 1 d . . . . .
S2 S 0.32250(6) 0.46221(15) 0.91898(6) 0.0737(4) Uani 1 1 d . . . . .
N1 N 0.45028(14) 0.7058(3) 0.57624(14) 0.0505(6) Uani 1 1 d . . . . .
N2 N 0.2039(2) 0.5006(5) 0.5358(2) 0.0896(12) Uani 1 1 d . . . . .
N3 N 0.51526(15) 0.7651(3) 0.46091(15) 0.0524(6) Uani 1 1 d . . . . .
C1 C 0.36084(19) 0.6616(4) 0.38740(19) 0.0543(7) Uani 1 1 d . . . . .
C2 C 0.2998(2) 0.5629(5) 0.3601(2) 0.0702(10) Uani 1 1 d . . . . .
H2 H 0.270315 0.501264 0.393657 0.084 Uiso 1 1 calc R U . . .
C3 C 0.2822(2) 0.5550(5) 0.2845(2) 0.0756(11) Uani 1 1 d . . . . .
H3 H 0.240828 0.488948 0.268324 0.091 Uiso 1 1 calc R U . . .
C4 C 0.3245(2) 0.6431(4) 0.2321(2) 0.0624(9) Uani 1 1 d . . . . .
C5 C 0.3849(2) 0.7437(4) 0.2584(2) 0.0606(8) Uani 1 1 d . . . . .
H5 H 0.413884 0.805821 0.224619 0.073 Uiso 1 1 calc R U . . .
C6 C 0.4021(2) 0.7523(4) 0.33406(19) 0.0574(8) Uani 1 1 d . . . . .
H6 H 0.442722 0.821050 0.350106 0.069 Uiso 1 1 calc R U . . .
C7 C 0.38232(18) 0.6672(4) 0.46776(18) 0.0514(7) Uani 1 1 d . . . . .
C8 C 0.33956(18) 0.6188(4) 0.53051(19) 0.0537(7) Uani 1 1 d . . . . .
C9 C 0.38158(18) 0.6385(4) 0.59702(19) 0.0521(7) Uani 1 1 d . . . . .
C10 C 0.45237(17) 0.7176(4) 0.49680(17) 0.0479(7) Uani 1 1 d . . . . .
C11 C 0.3707(3) 0.7328(8) 0.0899(3) 0.0985(15) Uani 1 1 d . . . . .
H11A H 0.418690 0.678820 0.100449 0.148 Uiso 1 1 calc R U . . .
H11B H 0.371610 0.852635 0.107161 0.148 Uiso 1 1 calc R U . . .
H11C H 0.360509 0.730559 0.036880 0.148 Uiso 1 1 calc R U . . .
C12 C 0.2644(2) 0.5533(5) 0.5325(2) 0.0637(9) Uani 1 1 d . . . . .
C13 C 0.36364(18) 0.5811(4) 0.67313(19) 0.0531(7) Uani 1 1 d . . . . .
C14 C 0.2997(2) 0.6365(5) 0.7088(2) 0.0617(8) Uani 1 1 d . . . . .
H14 H 0.264014 0.702401 0.682226 0.074 Uiso 1 1 calc R U . . .
C15 C 0.2875(2) 0.5964(5) 0.7827(2) 0.0651(9) Uani 1 1 d . . . . .
H15 H 0.244061 0.636090 0.805433 0.078 Uiso 1 1 calc R U . . .
C16 C 0.3402(2) 0.4962(4) 0.8243(2) 0.0590(8) Uani 1 1 d . . . . .
C17 C 0.4022(2) 0.4313(4) 0.7865(2) 0.0608(8) Uani 1 1 d . . . . .
H17 H 0.436436 0.358803 0.811917 0.073 Uiso 1 1 calc R U . . .
C18 C 0.4140(2) 0.4721(4) 0.7123(2) 0.0597(8) Uani 1 1 d . . . . .
H18 H 0.455703 0.426748 0.688329 0.072 Uiso 1 1 calc R U . . .
C19 C 0.51109(18) 0.7737(4) 0.61897(17) 0.0506(7) Uani 1 1 d . . . . .
C20 C 0.57542(18) 0.8090(4) 0.50146(19) 0.0535(7) Uani 1 1 d . . . . .
C21 C 0.57319(18) 0.8176(4) 0.58083(18) 0.0549(7) Uani 1 1 d . . . . .
H21 H 0.615902 0.854576 0.607468 0.066 Uiso 1 1 calc R U . . .
C22 C 0.5055(2) 0.8067(4) 0.70026(18) 0.0552(7) Uani 1 1 d . . . . .
C23 C 0.5634(2) 0.7549(5) 0.7484(2) 0.0707(10) Uani 1 1 d . . . . .
H23 H 0.605033 0.697334 0.729297 0.085 Uiso 1 1 calc R U . . .
C24 C 0.5602(3) 0.7874(6) 0.8244(2) 0.0876(13) Uani 1 1 d . . . . .
H24 H 0.599618 0.752027 0.856141 0.105 Uiso 1 1 calc R U . . .
C25 C 0.4988(3) 0.8722(6) 0.8533(2) 0.0900(14) Uani 1 1 d . . . . .
H25 H 0.496282 0.891623 0.904632 0.108 Uiso 1 1 calc R U . . .
C26 C 0.4413(3) 0.9283(5) 0.8065(2) 0.0786(12) Uani 1 1 d . . . . .
H26 H 0.400181 0.986748 0.826110 0.094 Uiso 1 1 calc R U . . .
C27 C 0.4447(2) 0.8976(4) 0.7301(2) 0.0641(9) Uani 1 1 d . . . . .
H27 H 0.406182 0.937936 0.698373 0.077 Uiso 1 1 calc R U . . .
C28 C 0.4061(3) 0.3565(7) 0.9538(3) 0.0935(14) Uani 1 1 d . . . . .
H28A H 0.411056 0.243283 0.930383 0.140 Uiso 1 1 calc R U . . .
H28B H 0.403072 0.341497 1.007122 0.140 Uiso 1 1 calc R U . . .
H28C H 0.449053 0.427804 0.942704 0.140 Uiso 1 1 calc R U . . .
C29 C 0.6450(2) 0.8593(5) 0.4609(2) 0.0641(9) Uani 1 1 d . . . . .
H29A H 0.639632 0.826594 0.409094 0.096 Uiso 1 1 calc R U . . .
H29B H 0.687604 0.799315 0.482982 0.096 Uiso 1 1 calc R U . . .
H29C H 0.652504 0.984347 0.464668 0.096 Uiso 1 1 calc R U . . .

loop_
_atom_site_aniso_label
_atom_site_aniso_U_11
_atom_site_aniso_U_22
_atom_site_aniso_U_33
_atom_site_aniso_U_23
_atom_site_aniso_U_13
_atom_site_aniso_U_12
S1 0.0955(8) 0.0836(7) 0.0699(7) -0.0121(5) -0.0280(6) 0.0080(6)
S2 0.0783(7) 0.0833(7) 0.0598(6) 0.0020(4) 0.0079(4) 0.0027(5)
N1 0.0532(14) 0.0455(12) 0.0530(14) 0.0005(10) 0.0018(11) 0.0016(10)
N2 0.074(2) 0.085(2) 0.111(3) -0.023(2) 0.015(2) -0.0224(19)
N3 0.0527(14) 0.0493(13) 0.0554(15) 0.0025(11) 0.0023(11) 0.0007(11)
C1 0.0559(17) 0.0464(15) 0.0606(19) -0.0027(13) -0.0034(14) 0.0027(13)
C2 0.069(2) 0.069(2) 0.072(2) 0.0019(18) -0.0065(18) -0.0163(18)
C3 0.077(2) 0.070(2) 0.079(3) -0.0048(19) -0.015(2) -0.0166(19)
C4 0.067(2) 0.0558(18) 0.064(2) -0.0067(15) -0.0127(16) 0.0085(15)
C5 0.067(2) 0.0572(17) 0.0574(18) 0.0011(14) -0.0077(15) 0.0000(15)
C6 0.0640(19) 0.0502(16) 0.0577(18) -0.0007(14) -0.0045(14) -0.0037(14)
C7 0.0560(17) 0.0442(14) 0.0541(17) -0.0027(12) 0.0019(13) 0.0017(12)
C8 0.0558(17) 0.0450(15) 0.0606(18) -0.0015(13) 0.0084(14) -0.0008(12)
C9 0.0539(16) 0.0446(15) 0.0581(18) 0.0021(12) 0.0077(13) 0.0007(12)
C10 0.0517(15) 0.0447(14) 0.0475(15) 0.0009(12) 0.0079(12) 0.0018(12)
C11 0.112(4) 0.123(4) 0.060(2) -0.004(3) -0.015(2) 0.005(3)
C12 0.064(2) 0.0550(18) 0.072(2) -0.0091(16) 0.0059(17) -0.0061(15)
C13 0.0554(17) 0.0458(15) 0.0585(18) -0.0002(13) 0.0104(14) -0.0011(13)
C14 0.0598(19) 0.0628(19) 0.063(2) 0.0060(15) 0.0079(15) 0.0080(15)
C15 0.063(2) 0.068(2) 0.065(2) 0.0023(16) 0.0113(16) 0.0074(16)
C16 0.0605(18) 0.0496(16) 0.067(2) -0.0017(14) 0.0095(15) -0.0052(14)
C17 0.067(2) 0.0494(16) 0.066(2) 0.0061(14) 0.0040(16) 0.0052(14)
C18 0.068(2) 0.0475(16) 0.064(2) 0.0027(14) 0.0093(16) 0.0086(14)
C19 0.0567(17) 0.0446(14) 0.0503(16) 0.0014(12) -0.0006(13) 0.0041(12)
C20 0.0569(17) 0.0455(15) 0.0581(18) 0.0014(13) 0.0015(13) 0.0021(13)
C21 0.0559(17) 0.0524(16) 0.0562(18) 0.0000(13) -0.0012(14) 0.0006(13)
C22 0.0678(19) 0.0481(15) 0.0497(17) 0.0010(13) 0.0016(14) -0.0007(14)
C23 0.078(2) 0.071(2) 0.062(2) 0.0033(17) -0.0083(18) 0.0063(18)
C24 0.114(4) 0.090(3) 0.057(2) 0.007(2) -0.015(2) -0.002(3)
C25 0.129(4) 0.087(3) 0.054(2) -0.006(2) 0.001(2) -0.010(3)
C26 0.106(3) 0.067(2) 0.064(2) -0.0123(18) 0.022(2) -0.002(2)
C27 0.077(2) 0.0507(17) 0.064(2) -0.0042(15) 0.0022(17) 0.0013(16)
C28 0.096(3) 0.113(4) 0.071(3) 0.004(3) -0.007(2) 0.012(3)
C29 0.0594(19) 0.0607(19) 0.072(2) 0.0015(16) 0.0057(16) -0.0011(15)

loop_
_atom_type_symbol
_atom_type_description
_atom_type_scat_dispersion_real
_atom_type_scat_dispersion_imag
_atom_type_scat_source
C C 0.0137 0.0067 'International Tables Vol C Tables 4.2.6.8 and 6.1.1.4'
H H 0.0000 0.0000 'International Tables Vol C Tables 4.2.6.8 and 6.1.1.4'
N N 0.0241 0.0134 'International Tables Vol C Tables 4.2.6.8 and 6.1.1.4'
S S 0.2925 0.4295 'International Tables Vol C Tables 4.2.6.8 and 6.1.1.4'

loop_
_geom_angle_atom_site_label_1
_geom_angle_atom_site_label_2
_geom_angle_atom_site_label_3
_geom_angle
_geom_angle_site_symmetry_1
_geom_angle_site_symmetry_3
_geom_angle_publ_flag
C4 S1 C11 103.2(2) . . ?
C16 S2 C28 103.7(2) . . ?
C9 N1 C19 131.5(3) . . ?
C9 N1 C10 109.5(2) . . ?
C19 N1 C10 118.7(3) . . ?
C20 N3 C10 118.5(3) . . ?
C6 C1 C2 116.3(3) . . ?
C6 C1 C7 121.3(3) . . ?
C2 C1 C7 122.5(3) . . ?
C3 C2 C1 121.5(4) . . ?
C2 C3 C4 121.6(4) . . ?
C3 C4 C5 117.7(3) . . ?
C3 C4 S1 117.8(3) . . ?
C5 C4 S1 124.4(3) . . ?
C6 C5 C4 120.6(3) . . ?
C5 C6 C1 122.3(3) . . ?
C10 C7 C8 105.6(3) . . ?
C10 C7 C1 125.4(3) . . ?
C8 C7 C1 129.0(3) . . ?
C9 C8 C7 111.0(3) . . ?
C9 C8 C12 120.0(3) . . ?
C7 C8 C12 129.0(3) . . ?
N1 C9 C8 105.7(3) . . ?
N1 C9 C13 124.7(3) . . ?
C8 C9 C13 129.2(3) . . ?
N3 C10 C7 129.8(3) . . ?
N3 C10 N1 122.0(3) . . ?
C7 C10 N1 108.1(3) . . ?
N2 C12 C8 178.5(5) . . ?
C14 C13 C18 118.3(3) . . ?
C14 C13 C9 122.3(3) . . ?
C18 C13 C9 119.3(3) . . ?
C15 C14 C13 121.6(3) . . ?
C14 C15 C16 120.6(3) . . ?
C17 C16 C15 117.5(3) . . ?
C17 C16 S2 125.2(3) . . ?
C15 C16 S2 117.3(3) . . ?
C18 C17 C16 121.5(3) . . ?
C17 C18 C13 120.3(3) . . ?
C21 C19 N1 116.3(3) . . ?
C21 C19 C22 121.8(3) . . ?
N1 C19 C22 121.8(3) . . ?
N3 C20 C21 121.2(3) . . ?
N3 C20 C29 117.9(3) . . ?
C21 C20 C29 120.8(3) . . ?
C19 C21 C20 122.2(3) . . ?
C23 C22 C27 118.4(3) . . ?
C23 C22 C19 119.7(3) . . ?
C27 C22 C19 121.8(3) . . ?
C24 C23 C22 120.9(4) . . ?
C25 C24 C23 120.0(4) . . ?
C26 C25 C24 120.2(4) . . ?
C25 C26 C27 119.9(4) . . ?
C26 C27 C22 120.5(4) . . ?

loop_
_geom_bond_atom_site_label_1
_geom_bond_atom_site_label_2
_geom_bond_distance
_geom_bond_site_symmetry_2
_geom_bond_publ_flag
S1 C4 1.764(4) . ?
S1 C11 1.767(6) . ?
S2 C16 1.744(4) . ?
S2 C28 1.788(5) . ?
N1 C9 1.381(4) . ?
N1 C19 1.406(4) . ?
N1 C10 1.421(4) . ?
N2 C12 1.150(5) . ?
N3 C20 1.320(4) . ?
N3 C10 1.349(4) . ?
C1 C6 1.396(5) . ?
C1 C2 1.397(5) . ?
C1 C7 1.476(4) . ?
C2 C3 1.379(6) . ?
C3 C4 1.384(6) . ?
C4 C5 1.389(5) . ?
C5 C6 1.379(5) . ?
C7 C10 1.391(4) . ?
C7 C8 1.415(4) . ?
C8 C9 1.396(5) . ?
C8 C12 1.426(5) . ?
C9 C13 1.467(5) . ?
C13 C14 1.379(5) . ?
C13 C18 1.395(5) . ?
C14 C15 1.375(5) . ?
C15 C16 1.404(5) . ?
C16 C17 1.394(5) . ?
C17 C18 1.380(5) . ?
C19 C21 1.351(5) . ?
C19 C22 1.477(4) . ?
C20 C21 1.419(4) . ?
C20 C29 1.496(5) . ?
C22 C23 1.383(5) . ?
C22 C27 1.396(5) . ?
C23 C24 1.381(6) . ?
C24 C25 1.376(7) . ?
C25 C26 1.372(7) . ?
C26 C27 1.386(5) . ?
